data_4062187
_journal_name_full Organometallics
_journal_year 2003
_chemical_formula_sum 'C84 H74 N2 O5 P4 Ru2 S2'
_chemical_formula_weight 1581.59
_space_group_IT_number 2
_symmetry_cell_setting triclinic
_symmetry_space_group_name_Hall '-P 1'
_symmetry_space_group_name_H-M 'P -1'
_cell_angle_alpha 98.2560(10)
_cell_angle_beta 107.4950(10)
_cell_angle_gamma 91.1730(10)
_cell_formula_units_Z 2
_cell_length_a 14.82850(10)
_cell_length_b 16.0216(2)
_cell_length_c 16.63470(10)
_cell_measurement_temperature 295(2)
_cell_volume 3721.65(6)
_diffrn_ambient_temperature 295(2)
_exptl_crystal_density_diffrn 1.411
_cod_depositor_comments
;
The following automatic conversions were performed:
'_symmetry_cell_setting' value 'Triclinic' changed to 'triclinic'
according to '/home/saulius/struct/CIF-dictionaries/cif_core.dic'
dictionary named 'cif_core.dic' version 2.4.1 from 2010-06-29.

Automatic conversion script
Id: cif_fix_enum 1527 2010-12-29 10:47:43Z saulius 
;
_cod_database_code 4062187

loop_
_symmetry_equiv_pos_as_xyz
'x, y, z'
'-x, -y, -z'

loop_
_atom_site_label
_atom_site_type_symbol
_atom_site_fract_x
_atom_site_fract_y
_atom_site_fract_z
_atom_site_U_iso_or_equiv
_atom_site_adp_type
_atom_site_occupancy
_atom_site_symmetry_multiplicity
_atom_site_calc_flag
_atom_site_refinement_flags
_atom_site_disorder_assembly
_atom_site_disorder_group
Ru1 Ru 0.815993(19) 0.435006(17) 0.185612(17) 0.03575(9) Uani 1 1 d . . .
Ru2 Ru 0.675335(18) 1.070753(16) -0.185534(17) 0.03391(9) Uani 1 1 d . . .
S1 S 0.56561(7) 0.64959(6) -0.02868(6) 0.0484(2) Uani 1 1 d . . .
S2 S 0.58404(7) 0.83923(6) 0.02663(6) 0.0489(2) Uani 1 1 d . . .
P1 P 0.92532(7) 0.54325(6) 0.25761(6) 0.0453(2) Uani 1 1 d . . .
P2 P 0.79017(6) 0.43906(6) 0.31444(6) 0.0389(2) Uani 1 1 d . . .
P3 P 0.55745(6) 1.05912(6) -0.31186(6) 0.0363(2) Uani 1 1 d . . .
P4 P 0.73952(6) 0.97043(6) -0.25898(6) 0.0441(2) Uani 1 1 d . . .
O1 O 0.70368(16) 0.57463(14) 0.22152(14) 0.0415(6) Uani 1 1 d . . .
O2 O 0.6387(2) 0.67631(19) 0.28441(17) 0.0807(10) Uani 1 1 d . . .
O3 O 0.54451(16) 0.92368(14) -0.22098(14) 0.0428(6) Uani 1 1 d . . .
O4 O 0.4406(2) 0.8169(2) -0.28579(18) 0.0900(11) Uani 1 1 d . . .
N1 N 0.6020(2) 0.66430(18) 0.13987(18) 0.0440(7) Uani 1 1 d . . .
N2 N 0.5035(2) 0.82633(18) -0.14097(18) 0.0439(7) Uani 1 1 d . . .
C C 0.5093(2) 0.7433(2) -0.0015(2) 0.0448(9) Uani 1 1 d . . .
H0A H 0.4547 0.7491 -0.0497 0.054 Uiso 1 1 calc R . .
H0B H 0.4864 0.7360 0.0460 0.054 Uiso 1 1 calc R . .
C1 C 0.7258(2) 0.5276(2) 0.1527(2) 0.0345(8) Uani 1 1 d . . .
C2 C 0.6456(3) 0.6421(2) 0.2163(2) 0.0487(9) Uani 1 1 d . . .
C3 C 0.6212(2) 0.6213(2) 0.0730(2) 0.0362(8) Uani 1 1 d . . .
C4 C 0.6822(2) 0.5540(2) 0.0747(2) 0.0339(8) Uani 1 1 d . . .
C5 C 0.6975(2) 0.5185(2) -0.0079(2) 0.0390(8) Uani 1 1 d . . .
C6 C 0.7755(3) 0.5482(2) -0.0285(3) 0.0550(10) Uani 1 1 d . . .
H6A H 0.8197 0.5881 0.0103 0.066 Uiso 1 1 calc R . .
C7 C 0.7871(4) 0.5180(3) -0.1076(3) 0.0784(15) Uani 1 1 d . . .
H7A H 0.8391 0.5382 -0.1211 0.094 Uiso 1 1 calc R . .
C8 C 0.7227(5) 0.4590(3) -0.1654(3) 0.0854(17) Uani 1 1 d . . .
H8A H 0.7321 0.4381 -0.2172 0.103 Uiso 1 1 calc R . .
C9 C 0.6442(4) 0.4309(3) -0.1470(3) 0.0713(13) Uani 1 1 d . . .
H9A H 0.5997 0.3919 -0.1868 0.086 Uiso 1 1 calc R . .
C10 C 0.6312(3) 0.4606(2) -0.0689(2) 0.0506(10) Uani 1 1 d . . .
H10A H 0.5776 0.4417 -0.0570 0.061 Uiso 1 1 calc R . .
C11 C 0.6126(2) 0.9723(2) -0.1521(2) 0.0350(8) Uani 1 1 d . . .
C12 C 0.4925(3) 0.8514(2) -0.2177(2) 0.0511(10) Uani 1 1 d . . .
C13 C 0.5678(2) 0.8712(2) -0.0743(2) 0.0372(8) Uani 1 1 d . . .
C14 C 0.6244(2) 0.9435(2) -0.0745(2) 0.0340(8) Uani 1 1 d . . .
C15 C 0.6961(2) 0.9818(2) 0.0079(2) 0.0402(8) Uani 1 1 d . . .
C16 C 0.7888(3) 0.9577(2) 0.0284(3) 0.0563(11) Uani 1 1 d . . .
H16A H 0.8071 0.9187 -0.0099 0.068 Uiso 1 1 calc R . .
C17 C 0.8544(3) 0.9918(3) 0.1063(3) 0.0748(14) Uani 1 1 d . . .
H17A H 0.9163 0.9754 0.1197 0.090 Uiso 1 1 calc R . .
C18 C 0.8286(4) 1.0494(3) 0.1632(3) 0.0855(17) Uani 1 1 d . . .
H18A H 0.8733 1.0727 0.2144 0.103 Uiso 1 1 calc R . .
C19 C 0.7361(4) 1.0729(3) 0.1447(3) 0.0721(13) Uani 1 1 d . . .
H19A H 0.7183 1.1114 0.1837 0.087 Uiso 1 1 calc R . .
C20 C 0.6697(3) 1.0383(2) 0.0669(2) 0.0524(10) Uani 1 1 d . . .
H20A H 0.6073 1.0533 0.0546 0.063 Uiso 1 1 calc R . .
C21 C 0.8969(3) 0.5937(2) 0.3536(2) 0.0559(10) Uani 1 1 d . . .
H21A H 0.9528 0.6253 0.3936 0.067 Uiso 1 1 calc R . .
H21B H 0.8479 0.6327 0.3376 0.067 Uiso 1 1 calc R . .
C22 C 0.8632(3) 0.5266(2) 0.3949(2) 0.0595(11) Uani 1 1 d . . .
H22A H 0.8260 0.5519 0.4299 0.071 Uiso 1 1 calc R . .
H22B H 0.9176 0.5039 0.4320 0.071 Uiso 1 1 calc R . .
C23 C 0.9373(3) 0.6327(2) 0.2028(2) 0.0502(10) Uani 1 1 d . . .
C24 C 0.8812(3) 0.7020(3) 0.2028(3) 0.0697(12) Uani 1 1 d . . .
H24A H 0.8397 0.7061 0.2352 0.084 Uiso 1 1 calc R . .
C25 C 0.8874(4) 0.7646(3) 0.1545(3) 0.0822(15) Uani 1 1 d . . .
H25A H 0.8490 0.8098 0.1539 0.099 Uiso 1 1 calc R . .
C26 C 0.9486(4) 0.7606(3) 0.1082(3) 0.0801(14) Uani 1 1 d . . .
H26A H 0.9531 0.8038 0.0775 0.096 Uiso 1 1 calc R . .
C27 C 1.0039(3) 0.6937(3) 0.1063(3) 0.0753(14) Uani 1 1 d . . .
H27A H 1.0450 0.6909 0.0736 0.090 Uiso 1 1 calc R . .
C28 C 0.9987(3) 0.6293(3) 0.1536(3) 0.0640(12) Uani 1 1 d . . .
H28A H 1.0365 0.5839 0.1522 0.077 Uiso 1 1 calc R . .
C29 C 1.0505(3) 0.5214(3) 0.3045(3) 0.0604(11) Uani 1 1 d . . .
C30 C 1.1180(3) 0.5871(4) 0.3445(3) 0.0970(18) Uani 1 1 d . . .
H30A H 1.1007 0.6426 0.3457 0.116 Uiso 1 1 calc R . .
C31 C 1.2122(4) 0.5708(6) 0.3832(4) 0.133(3) Uani 1 1 d . . .
H31A H 1.2572 0.6151 0.4114 0.159 Uiso 1 1 calc R . .
C32 C 1.2371(4) 0.4902(6) 0.3790(4) 0.128(3) Uani 1 1 d . . .
H32A H 1.3000 0.4796 0.4036 0.153 Uiso 1 1 calc R . .
C33 C 1.1727(4) 0.4244(5) 0.3400(4) 0.119(2) Uani 1 1 d . . .
H33A H 1.1912 0.3692 0.3377 0.143 Uiso 1 1 calc R . .
C34 C 1.0785(3) 0.4405(4) 0.3034(3) 0.0846(15) Uani 1 1 d . . .
H34A H 1.0338 0.3955 0.2777 0.102 Uiso 1 1 calc R . .
C35 C 0.8269(3) 0.3449(2) 0.3647(2) 0.0453(9) Uani 1 1 d . . .
C36 C 0.9216(3) 0.3342(3) 0.4062(3) 0.0639(12) Uani 1 1 d . . .
H36A H 0.9675 0.3771 0.4122 0.077 Uiso 1 1 calc R . .
C37 C 0.9486(4) 0.2595(3) 0.4389(3) 0.0805(15) Uani 1 1 d . . .
H37A H 1.0120 0.2531 0.4670 0.097 Uiso 1 1 calc R . .
C38 C 0.8810(4) 0.1958(3) 0.4294(3) 0.0817(15) Uani 1 1 d . . .
H38A H 0.8988 0.1466 0.4519 0.098 Uiso 1 1 calc R . .
C39 C 0.7880(4) 0.2041(3) 0.3871(3) 0.0716(13) Uani 1 1 d . . .
H39A H 0.7429 0.1600 0.3794 0.086 Uiso 1 1 calc R . .
C40 C 0.7609(3) 0.2787(2) 0.3557(2) 0.0551(10) Uani 1 1 d . . .
H40A H 0.6972 0.2844 0.3281 0.066 Uiso 1 1 calc R . .
C41 C 0.6691(2) 0.4445(2) 0.3218(2) 0.0429(9) Uani 1 1 d . . .
C42 C 0.6509(3) 0.4758(3) 0.3965(3) 0.0690(12) Uani 1 1 d . . .
H42A H 0.7011 0.4973 0.4446 0.083 Uiso 1 1 calc R . .
C43 C 0.5606(4) 0.4756(4) 0.4011(3) 0.0893(16) Uani 1 1 d . . .
H43A H 0.5500 0.4973 0.4522 0.107 Uiso 1 1 calc R . .
C44 C 0.4853(3) 0.4438(4) 0.3312(3) 0.0920(18) Uani 1 1 d . . .
H44A H 0.4239 0.4430 0.3349 0.110 Uiso 1 1 calc R . .
C45 C 0.5015(3) 0.4134(4) 0.2565(3) 0.0888(17) Uani 1 1 d . . .
H45A H 0.4510 0.3917 0.2087 0.107 Uiso 1 1 calc R . .
C46 C 0.5934(3) 0.4148(3) 0.2513(3) 0.0671(12) Uani 1 1 d . . .
H46A H 0.6038 0.3953 0.1996 0.080 Uiso 1 1 calc R . .
C47 C 0.5624(3) 0.9630(2) -0.3867(2) 0.0507(10) Uani 1 1 d . . .
H47A H 0.5066 0.9258 -0.3960 0.061 Uiso 1 1 calc R . .
H47B H 0.5603 0.9793 -0.4412 0.061 Uiso 1 1 calc R . .
C48 C 0.6485(3) 0.9153(3) -0.3566(3) 0.0692(13) Uani 1 1 d . . .
H48A H 0.6771 0.9043 -0.4021 0.083 Uiso 1 1 calc R . .
H48B H 0.6291 0.8611 -0.3453 0.083 Uiso 1 1 calc R . .
C49 C 0.4318(2) 1.0570(2) -0.3167(2) 0.0405(8) Uani 1 1 d . . .
C50 C 0.4058(3) 1.0832(3) -0.2451(2) 0.0578(11) Uani 1 1 d . . .
H50A H 0.4523 1.0988 -0.1928 0.069 Uiso 1 1 calc R . .
C51 C 0.3114(3) 1.0865(3) -0.2499(3) 0.0769(14) Uani 1 1 d . . .
H51A H 0.2949 1.1054 -0.2010 0.092 Uiso 1 1 calc R . .
C52 C 0.2420(3) 1.0623(3) -0.3257(3) 0.0824(15) Uani 1 1 d . . .
H52A H 0.1786 1.0647 -0.3285 0.099 Uiso 1 1 calc R . .
C53 C 0.2663(3) 1.0346(3) -0.3975(3) 0.0765(14) Uani 1 1 d . . .
H53A H 0.2195 1.0171 -0.4492 0.092 Uiso 1 1 calc R . .
C54 C 0.3610(3) 1.0327(3) -0.3929(3) 0.0644(12) Uani 1 1 d . . .
H54A H 0.3772 1.0147 -0.4422 0.077 Uiso 1 1 calc R . .
C55 C 0.5618(2) 1.1465(2) -0.3715(2) 0.0450(9) Uani 1 1 d . . .
C56 C 0.5086(3) 1.2162(3) -0.3644(3) 0.0739(14) Uani 1 1 d . . .
H56A H 0.4702 1.2187 -0.3292 0.089 Uiso 1 1 calc R . .
C57 C 0.5121(4) 1.2817(3) -0.4093(4) 0.116(2) Uani 1 1 d . . .
H57A H 0.4768 1.3282 -0.4032 0.139 Uiso 1 1 calc R . .
C58 C 0.5665(5) 1.2791(4) -0.4623(4) 0.115(2) Uani 1 1 d . . .
H58A H 0.5666 1.3227 -0.4937 0.138 Uiso 1 1 calc R . .
C59 C 0.6211(4) 1.2125(4) -0.4693(3) 0.0950(17) Uani 1 1 d . . .
H59A H 0.6594 1.2113 -0.5046 0.114 Uiso 1 1 calc R . .
C60 C 0.6198(3) 1.1458(3) -0.4234(3) 0.0632(12) Uani 1 1 d . . .
H60A H 0.6579 1.1009 -0.4277 0.076 Uiso 1 1 calc R . .
C61 C 0.8318(3) 1.0028(3) -0.3045(3) 0.0578(11) Uani 1 1 d . . .
C62 C 0.8493(3) 1.0857(3) -0.3097(3) 0.0787(14) Uani 1 1 d . . .
H62A H 0.8172 1.1270 -0.2864 0.094 Uiso 1 1 calc R . .
C63 C 0.9142(4) 1.1097(4) -0.3492(3) 0.0999(18) Uani 1 1 d . . .
H63A H 0.9258 1.1664 -0.3516 0.120 Uiso 1 1 calc R . .
C64 C 0.9608(4) 1.0485(5) -0.3847(3) 0.107(2) Uani 1 1 d . . .
H64A H 1.0034 1.0637 -0.4121 0.129 Uiso 1 1 calc R . .
C65 C 0.9449(4) 0.9669(5) -0.3797(4) 0.116(2) Uani 1 1 d . . .
H65A H 0.9774 0.9259 -0.4030 0.139 Uiso 1 1 calc R . .
C66 C 0.8808(4) 0.9429(4) -0.3403(3) 0.0933(17) Uani 1 1 d . . .
H66A H 0.8703 0.8861 -0.3378 0.112 Uiso 1 1 calc R . .
C67 C 0.7941(3) 0.8828(2) -0.2051(3) 0.0541(10) Uani 1 1 d . . .
C68 C 0.8877(3) 0.8893(3) -0.1585(3) 0.0727(13) Uani 1 1 d . . .
H68A H 0.9251 0.9374 -0.1564 0.087 Uiso 1 1 calc R . .
C69 C 0.9289(4) 0.8242(4) -0.1136(3) 0.0878(16) Uani 1 1 d . . .
H69A H 0.9931 0.8288 -0.0829 0.105 Uiso 1 1 calc R . .
C70 C 0.8736(5) 0.7551(4) -0.1158(4) 0.0944(17) Uani 1 1 d . . .
H70A H 0.9005 0.7118 -0.0867 0.113 Uiso 1 1 calc R . .
C71 C 0.7788(4) 0.7475(3) -0.1600(4) 0.0958(17) Uani 1 1 d . . .
H71A H 0.7414 0.7003 -0.1597 0.115 Uiso 1 1 calc R . .
C72 C 0.7395(3) 0.8105(3) -0.2047(3) 0.0786(14) Uani 1 1 d . . .
H72A H 0.6753 0.8051 -0.2354 0.094 Uiso 1 1 calc R . .
C73 C 0.8231(3) 0.3697(2) 0.0566(2) 0.0554(11) Uani 1 1 d . . .
H73A H 0.8253 0.3975 0.0083 0.066 Uiso 1 1 calc R . .
C74 C 0.9017(3) 0.3486(3) 0.1209(3) 0.0638(12) Uani 1 1 d . . .
H74A H 0.9683 0.3596 0.1251 0.077 Uiso 1 1 calc R . .
C75 C 0.8686(4) 0.3034(2) 0.1743(3) 0.0652(13) Uani 1 1 d . . .
H75A H 0.9077 0.2766 0.2211 0.078 Uiso 1 1 calc R . .
C76 C 0.7683(3) 0.2978(2) 0.1431(3) 0.0593(11) Uani 1 1 d . . .
H76A H 0.7257 0.2659 0.1645 0.071 Uiso 1 1 calc R . .
C77 C 0.7407(3) 0.3384(2) 0.0713(2) 0.0542(10) Uani 1 1 d . . .
H77A H 0.6756 0.3402 0.0344 0.065 Uiso 1 1 calc R . .
C78 C 0.6523(3) 1.2062(2) -0.1437(3) 0.0531(10) Uani 1 1 d . . .
H78A H 0.5937 1.2344 -0.1651 0.064 Uiso 1 1 calc R . .
C79 C 0.7301(3) 1.2059(2) -0.1762(3) 0.0588(11) Uani 1 1 d . . .
H79A H 0.7353 1.2336 -0.2236 0.071 Uiso 1 1 calc R . .
C80 C 0.8022(3) 1.1643(2) -0.1229(3) 0.0611(11) Uani 1 1 d . . .
H80A H 0.8658 1.1575 -0.1280 0.073 Uiso 1 1 calc R . .
C81 C 0.7700(3) 1.1397(2) -0.0576(2) 0.0532(10) Uani 1 1 d . . .
H81A H 0.8071 1.1135 -0.0095 0.064 Uiso 1 1 calc R . .
C82 C 0.6758(3) 1.1652(2) -0.0715(2) 0.0501(10) Uani 1 1 d . . .
H82A H 0.6367 1.1603 -0.0340 0.060 Uiso 1 1 calc R . .
C83 C 0.2424(8) 1.2399(5) -0.4829(8) 0.346(12) Uani 1 1 d . . .
H83A H 0.2007 1.2342 -0.5403 0.415 Uiso 1 1 calc R . .
H83B H 0.2146 1.2089 -0.4500 0.415 Uiso 1 1 calc R . .
H83C H 0.3021 1.2180 -0.4832 0.415 Uiso 1 1 calc R . .
O5 O 0.2538(6) 1.3080(5) -0.4539(4) 0.265(5) Uani 1 1 d . . .
H5A H 0.2065 1.3326 -0.4748 0.397 Uiso 1 1 calc R . .

loop_
_atom_site_aniso_label
_atom_site_aniso_U_11
_atom_site_aniso_U_22
_atom_site_aniso_U_33
_atom_site_aniso_U_23
_atom_site_aniso_U_13
_atom_site_aniso_U_12
Ru1 0.03766(17) 0.03265(16) 0.03682(17) 0.00220(13) 0.01252(13) 0.00545(13)
Ru2 0.03022(16) 0.03049(16) 0.03906(17) 0.00193(12) 0.00950(12) -0.00051(12)
S1 0.0547(6) 0.0521(6) 0.0389(5) 0.0125(5) 0.0121(4) 0.0133(5)
S2 0.0554(6) 0.0510(6) 0.0401(5) 0.0124(5) 0.0123(5) 0.0006(5)
P1 0.0353(5) 0.0488(6) 0.0491(6) 0.0029(5) 0.0114(4) -0.0014(4)
P2 0.0409(5) 0.0379(5) 0.0358(5) 0.0036(4) 0.0099(4) 0.0016(4)
P3 0.0351(5) 0.0372(5) 0.0373(5) 0.0052(4) 0.0123(4) 0.0035(4)
P4 0.0351(5) 0.0457(6) 0.0513(6) 0.0028(5) 0.0147(5) 0.0075(4)
O1 0.0484(14) 0.0425(14) 0.0357(13) 0.0068(11) 0.0149(11) 0.0162(12)
O2 0.120(3) 0.088(2) 0.0431(17) 0.0121(16) 0.0338(17) 0.062(2)
O3 0.0419(14) 0.0424(14) 0.0370(14) 0.0082(11) 0.0016(11) -0.0114(11)
O4 0.109(3) 0.087(2) 0.0482(18) 0.0153(16) -0.0108(17) -0.062(2)
N1 0.0483(18) 0.0432(17) 0.0421(18) 0.0069(15) 0.0155(15) 0.0143(14)
N2 0.0439(18) 0.0448(18) 0.0397(18) 0.0088(15) 0.0075(14) -0.0067(15)
C 0.037(2) 0.050(2) 0.052(2) 0.0222(18) 0.0139(17) 0.0074(17)
C1 0.0310(18) 0.0336(18) 0.039(2) -0.0008(16) 0.0148(16) -0.0034(15)
C2 0.054(2) 0.048(2) 0.048(2) 0.0076(19) 0.020(2) 0.0179(19)
C3 0.0348(19) 0.0367(19) 0.038(2) 0.0082(16) 0.0108(16) -0.0011(16)
C4 0.0333(18) 0.0340(18) 0.0335(19) 0.0022(15) 0.0103(15) 0.0002(15)
C5 0.047(2) 0.0343(19) 0.040(2) 0.0107(16) 0.0165(17) 0.0075(17)
C6 0.062(3) 0.051(2) 0.063(3) 0.013(2) 0.032(2) 0.006(2)
C7 0.113(4) 0.069(3) 0.091(4) 0.032(3) 0.077(3) 0.035(3)
C8 0.155(6) 0.070(3) 0.055(3) 0.019(3) 0.061(4) 0.043(4)
C9 0.117(4) 0.049(3) 0.038(2) -0.001(2) 0.013(3) 0.018(3)
C10 0.061(3) 0.043(2) 0.044(2) 0.0069(19) 0.0112(19) 0.0060(19)
C11 0.0257(17) 0.0347(18) 0.040(2) -0.0003(16) 0.0066(15) 0.0033(15)
C12 0.048(2) 0.048(2) 0.048(2) 0.010(2) 0.0018(19) -0.0162(19)
C13 0.0348(19) 0.040(2) 0.038(2) 0.0077(16) 0.0128(16) 0.0087(16)
C14 0.0313(18) 0.0348(19) 0.0351(19) 0.0063(15) 0.0084(15) 0.0058(15)
C15 0.043(2) 0.038(2) 0.036(2) 0.0089(16) 0.0043(16) 0.0017(17)
C16 0.045(2) 0.050(2) 0.065(3) 0.011(2) 0.003(2) 0.0011(19)
C17 0.048(3) 0.069(3) 0.086(4) 0.024(3) -0.018(3) -0.008(2)
C18 0.102(4) 0.066(3) 0.056(3) 0.010(3) -0.022(3) -0.031(3)
C19 0.114(4) 0.052(3) 0.043(3) -0.001(2) 0.018(3) -0.010(3)
C20 0.069(3) 0.043(2) 0.042(2) 0.0045(18) 0.015(2) -0.001(2)
C21 0.054(2) 0.052(2) 0.054(2) -0.007(2) 0.012(2) -0.012(2)
C22 0.071(3) 0.056(3) 0.044(2) -0.004(2) 0.013(2) -0.010(2)
C23 0.038(2) 0.050(2) 0.057(2) 0.0016(19) 0.0101(19) -0.0136(19)
C24 0.063(3) 0.061(3) 0.093(4) 0.017(3) 0.033(3) 0.002(2)
C25 0.080(3) 0.058(3) 0.118(4) 0.032(3) 0.036(3) 0.002(3)
C26 0.079(4) 0.064(3) 0.099(4) 0.025(3) 0.026(3) -0.017(3)
C27 0.068(3) 0.082(3) 0.080(3) 0.013(3) 0.031(3) -0.024(3)
C28 0.054(3) 0.062(3) 0.079(3) 0.009(2) 0.026(2) -0.009(2)
C29 0.036(2) 0.088(3) 0.054(3) 0.017(2) 0.0074(19) 0.004(2)
C30 0.053(3) 0.134(5) 0.083(4) 0.016(3) -0.007(3) -0.021(3)
C31 0.050(4) 0.242(10) 0.088(5) 0.029(6) -0.006(3) -0.023(5)
C32 0.049(4) 0.278(11) 0.054(4) 0.019(6) 0.013(3) 0.043(6)
C33 0.083(4) 0.194(8) 0.078(4) 0.021(4) 0.015(3) 0.069(5)
C34 0.053(3) 0.124(5) 0.074(3) 0.023(3) 0.011(2) 0.035(3)
C35 0.042(2) 0.052(2) 0.040(2) 0.0080(18) 0.0097(17) 0.0056(19)
C36 0.048(3) 0.074(3) 0.067(3) 0.022(2) 0.009(2) 0.009(2)
C37 0.066(3) 0.097(4) 0.073(3) 0.023(3) 0.006(3) 0.040(3)
C38 0.107(4) 0.071(3) 0.083(4) 0.034(3) 0.040(3) 0.041(3)
C39 0.084(4) 0.058(3) 0.092(4) 0.033(3) 0.044(3) 0.019(3)
C40 0.056(3) 0.051(2) 0.061(3) 0.013(2) 0.019(2) 0.008(2)
C41 0.045(2) 0.047(2) 0.042(2) 0.0152(18) 0.0171(18) 0.0111(18)
C42 0.064(3) 0.098(4) 0.050(3) 0.003(2) 0.029(2) 0.010(3)
C43 0.085(4) 0.130(5) 0.067(3) 0.005(3) 0.048(3) 0.021(3)
C44 0.059(3) 0.158(5) 0.083(4) 0.043(4) 0.045(3) 0.038(3)
C45 0.051(3) 0.158(5) 0.057(3) 0.013(3) 0.018(2) 0.002(3)
C46 0.047(3) 0.107(4) 0.047(3) 0.003(2) 0.019(2) 0.007(2)
C47 0.060(3) 0.048(2) 0.040(2) 0.0023(18) 0.0115(19) 0.0101(19)
C48 0.055(3) 0.072(3) 0.065(3) -0.021(2) 0.008(2) 0.015(2)
C49 0.0332(19) 0.050(2) 0.038(2) 0.0087(17) 0.0093(16) 0.0000(16)
C50 0.033(2) 0.092(3) 0.044(2) 0.006(2) 0.0076(18) 0.006(2)
C51 0.046(3) 0.136(4) 0.055(3) 0.018(3) 0.022(2) 0.013(3)
C52 0.032(2) 0.137(5) 0.080(4) 0.030(3) 0.013(2) 0.006(3)
C53 0.041(3) 0.112(4) 0.060(3) 0.013(3) -0.009(2) -0.002(3)
C54 0.049(3) 0.098(3) 0.043(2) 0.008(2) 0.009(2) 0.004(2)
C55 0.040(2) 0.047(2) 0.048(2) 0.0116(18) 0.0109(18) 0.0004(17)
C56 0.069(3) 0.061(3) 0.112(4) 0.041(3) 0.044(3) 0.022(2)
C57 0.096(4) 0.085(4) 0.194(7) 0.087(4) 0.054(5) 0.027(3)
C58 0.099(5) 0.112(5) 0.145(6) 0.087(5) 0.025(4) -0.004(4)
C59 0.097(4) 0.120(5) 0.082(4) 0.035(4) 0.042(3) -0.026(4)
C60 0.062(3) 0.071(3) 0.064(3) 0.009(2) 0.032(2) -0.004(2)
C61 0.045(2) 0.083(3) 0.055(3) 0.022(2) 0.023(2) 0.020(2)
C62 0.070(3) 0.096(4) 0.079(3) 0.007(3) 0.040(3) -0.005(3)
C63 0.082(4) 0.140(5) 0.095(4) 0.034(4) 0.049(3) -0.015(4)
C64 0.047(3) 0.218(8) 0.078(4) 0.066(5) 0.029(3) 0.026(4)
C65 0.101(5) 0.178(7) 0.115(5) 0.069(5) 0.075(4) 0.084(5)
C66 0.094(4) 0.117(4) 0.104(4) 0.046(3) 0.066(3) 0.052(3)
C67 0.052(3) 0.053(3) 0.063(3) 0.002(2) 0.027(2) 0.017(2)
C68 0.055(3) 0.084(3) 0.084(3) 0.027(3) 0.020(2) 0.018(3)
C69 0.068(3) 0.109(4) 0.098(4) 0.034(4) 0.032(3) 0.035(3)
C70 0.108(5) 0.082(4) 0.113(5) 0.034(3) 0.052(4) 0.052(4)
C71 0.102(5) 0.059(3) 0.146(5) 0.033(3) 0.058(4) 0.028(3)
C72 0.071(3) 0.054(3) 0.119(4) 0.017(3) 0.037(3) 0.023(3)
C73 0.083(3) 0.046(2) 0.042(2) 0.0012(19) 0.027(2) 0.021(2)
C74 0.070(3) 0.064(3) 0.065(3) 0.002(2) 0.035(2) 0.032(2)
C75 0.101(4) 0.043(2) 0.051(3) 0.006(2) 0.022(3) 0.038(2)
C76 0.092(4) 0.029(2) 0.054(3) -0.0033(19) 0.024(2) 0.000(2)
C77 0.077(3) 0.032(2) 0.045(2) -0.0080(18) 0.012(2) 0.002(2)
C78 0.065(3) 0.0274(19) 0.062(3) 0.0001(19) 0.016(2) 0.0054(19)
C79 0.077(3) 0.035(2) 0.061(3) 0.004(2) 0.019(2) -0.013(2)
C80 0.048(2) 0.048(2) 0.077(3) -0.006(2) 0.013(2) -0.018(2)
C81 0.057(3) 0.041(2) 0.044(2) -0.0038(18) -0.003(2) -0.010(2)
C82 0.063(3) 0.031(2) 0.051(2) -0.0032(18) 0.015(2) 0.0050(19)
C83 0.245(13) 0.129(8) 0.43(2) -0.138(10) -0.170(13) 0.087(8)
O5 0.316(10) 0.286(9) 0.142(5) -0.012(6) 0.003(5) 0.197(9)

loop_
_geom_bond_atom_site_label_1
_geom_bond_atom_site_label_2
_geom_bond_distance
_geom_bond_site_symmetry_2
_geom_bond_publ_flag
Ru1 C1 2.041(3) . ?
Ru1 C76 2.242(4) . ?
Ru1 C77 2.250(4) . ?
Ru1 C75 2.266(4) . ?
Ru1 C74 2.271(4) . ?
Ru1 P1 2.2784(10) . ?
Ru1 P2 2.2798(9) . ?
Ru1 C73 2.282(3) . ?
Ru2 C11 2.041(3) . ?
Ru2 C78 2.247(3) . ?
Ru2 C82 2.249(3) . ?
Ru2 C79 2.264(4) . ?
Ru2 C80 2.264(4) . ?
Ru2 P3 2.2741(9) . ?
Ru2 P4 2.2760(10) . ?
Ru2 C81 2.277(3) . ?
S1 C3 1.773(3) . ?
S1 C 1.799(3) . ?
S2 C13 1.774(3) . ?
S2 C 1.795(3) . ?
P1 C23 1.838(4) . ?
P1 C29 1.847(4) . ?
P1 C21 1.851(4) . ?
P2 C41 1.838(4) . ?
P2 C35 1.842(4) . ?
P2 C22 1.860(4) . ?
P3 C55 1.839(4) . ?
P3 C49 1.840(3) . ?
P3 C47 1.853(3) . ?
P4 C67 1.844(4) . ?
P4 C61 1.849(4) . ?
P4 C48 1.860(4) . ?
O1 C2 1.391(4) . ?
O1 C1 1.404(4) . ?
O2 C2 1.221(4) . ?
O3 C12 1.395(4) . ?
O3 C11 1.399(4) . ?
O4 C12 1.208(4) . ?
N1 C3 1.330(4) . ?
N1 C2 1.343(4) . ?
N2 C13 1.328(4) . ?
N2 C12 1.357(4) . ?
C1 C4 1.396(4) . ?
C3 C4 1.420(4) . ?
C4 C5 1.493(4) . ?
C5 C6 1.394(5) . ?
C5 C10 1.396(5) . ?
C6 C7 1.397(6) . ?
C7 C8 1.372(7) . ?
C8 C9 1.373(7) . ?
C9 C10 1.388(5) . ?
C11 C14 1.395(4) . ?
C13 C14 1.417(4) . ?
C14 C15 1.497(4) . ?
C15 C20 1.389(5) . ?
C15 C16 1.391(5) . ?
C16 C17 1.393(5) . ?
C17 C18 1.369(7) . ?
C18 C19 1.386(7) . ?
C19 C20 1.399(5) . ?
C21 C22 1.508(5) . ?
C23 C28 1.393(5) . ?
C23 C24 1.400(5) . ?
C24 C25 1.391(6) . ?
C25 C26 1.351(6) . ?
C26 C27 1.366(6) . ?
C27 C28 1.398(6) . ?
C29 C34 1.368(6) . ?
C29 C30 1.381(6) . ?
C30 C31 1.399(8) . ?
C31 C32 1.348(10) . ?
C32 C33 1.355(9) . ?
C33 C34 1.392(7) . ?
C35 C40 1.389(5) . ?
C35 C36 1.393(5) . ?
C36 C37 1.401(6) . ?
C37 C38 1.374(6) . ?
C38 C39 1.366(6) . ?
C39 C40 1.392(5) . ?
C41 C46 1.374(5) . ?
C41 C42 1.378(5) . ?
C42 C43 1.364(6) . ?
C43 C44 1.374(7) . ?
C44 C45 1.361(6) . ?
C45 C46 1.391(5) . ?
C47 C48 1.495(5) . ?
C49 C50 1.371(5) . ?
C49 C54 1.380(5) . ?
C50 C51 1.381(5) . ?
C51 C52 1.365(6) . ?
C52 C53 1.366(6) . ?
C53 C54 1.384(6) . ?
C55 C60 1.389(5) . ?
C55 C56 1.392(5) . ?
C56 C57 1.381(6) . ?
C57 C58 1.359(8) . ?
C58 C59 1.366(8) . ?
C59 C60 1.403(6) . ?
C61 C62 1.368(6) . ?
C61 C66 1.389(6) . ?
C62 C63 1.393(6) . ?
C63 C64 1.377(8) . ?
C64 C65 1.343(8) . ?
C65 C66 1.383(7) . ?
C67 C68 1.366(6) . ?
C67 C72 1.400(6) . ?
C68 C69 1.412(6) . ?
C69 C70 1.355(7) . ?
C70 C71 1.371(7) . ?
C71 C72 1.376(6) . ?
C73 C74 1.410(5) . ?
C73 C77 1.412(5) . ?
C74 C75 1.410(6) . ?
C75 C76 1.417(6) . ?
C76 C77 1.399(5) . ?
C78 C82 1.407(5) . ?
C78 C79 1.414(5) . ?
C79 C80 1.414(6) . ?
C80 C81 1.410(5) . ?
C81 C82 1.424(5) . ?
C83 O5 1.115(9) . ?
